data_9012256
loop_
_publ_author_name
'Ling, C. D.'
'Neumeier, J. J.'
'Argyriou, D. N.'

_publ_section_title
;
 Observation of antiferromagnetism in marokite CaMn2O4
 Sample: T = 20 K
;
_journal_name_full 'Journal of Solid State Chemistry'
_journal_page_first 167
_journal_page_last 173
_journal_paper_doi 10.1006/jssc.2001.9214
_journal_volume 160
_journal_year 2001
_chemical_compound_source Synthetic
_chemical_formula_sum 'Ca Mn2 O4'
_chemical_name_mineral Marokite
_space_group_IT_number 57
_symmetry_space_group_name_Hall '-P 2c 2b'
_symmetry_space_group_name_H-M 'P b c m'
_cell_angle_alpha 90
_cell_angle_beta 90
_cell_angle_gamma 90
_cell_length_a 3.14685
_cell_length_b 9.95280
_cell_length_c 9.67166
_cell_formula_units_Z 4
_cell_volume 302.916
_database_code_amcsd 0014006
_diffrn_ambient_temperature 20
_exptl_crystal_density_diffrn 4.691
_cod_database_code 9012256

loop_
_space_group_symop_operation_xyz
x,y,z
x,1/2-y,1/2+z
-x,1/2+y,1/2-z
-x,1/2+y,z
x,1/2-y,-z
x,y,1/2-z
-x,-y,1/2+z
-x,-y,-z

loop_
_atom_site_label
_atom_site_fract_x
_atom_site_fract_y
_atom_site_fract_z
_atom_site_U_iso_or_equiv
Ca 0.68540 0.35197 0.25000 0.00760
Mn 0.20520 0.11245 0.06841 0.00100
O1 0.59690 0.25000 0.00000 0.00440
O2 0.19440 0.18431 0.25000 0.00360
O3 0.20010 0.47309 0.10835 0.00310

loop_
_cod_related_entry_id
_cod_related_entry_database
_cod_related_entry_code
1 AMCSD 0014006
